data_7250454
loop_
_publ_author_name
'Singh, Abhay Pratap'
'Baruah, Jubaraj Bikash'

_publ_section_title
;
 Ternary assembly of pyrazine 2,3-dicarboxylic acid with a ditopic amine
;
_journal_issue 26
_journal_name_full CrystEngComm
_journal_page_first 4498
_journal_page_last 4507
_journal_paper_doi 10.1039/D5CE00391A
_journal_volume 27
_journal_year 2025
_chemical_formula_moiety 'C21 H23 N3, C6 H2 N2 O4, C H4 O, 2(H2 O)'
_chemical_formula_sum 'C28 H33 N5 O7'
_chemical_formula_weight 551.59
_space_group_crystal_system triclinic
_space_group_IT_number 2
_space_group_name_Hall '-P 1'
_space_group_name_H-M_alt 'P -1'
_atom_sites_solution_hydrogens mixed
_audit_creation_date 2025-05-21
_audit_creation_method
;
Olex2 1.5
(compiled 2021.07.19 svn.r715e62df for OlexSys, GUI svn.r6380)
;
_audit_update_record
;
2025-05-22 deposited with the CCDC.	2025-05-28 downloaded from the CCDC.
;
_cell_angle_alpha 72.607(8)
_cell_angle_beta 81.828(9)
_cell_angle_gamma 87.451(9)
_cell_formula_units_Z 2
_cell_length_a 10.504(3)
_cell_length_b 11.035(3)
_cell_length_c 12.357(4)
_cell_measurement_reflns_used 9899
_cell_measurement_temperature 299(2)
_cell_measurement_theta_max 27.07
_cell_measurement_theta_min 2.19
_cell_volume 1352.9(7)
_computing_cell_refinement 'SAINT V8.40B (?, 2016)'
_computing_data_reduction 'SAINT V8.40B (?, 2016)'
_computing_molecular_graphics 'Olex2 1.5 (Dolomanov et al., 2009)'
_computing_publication_material 'Olex2 1.5 (Dolomanov et al., 2009)'
_computing_structure_refinement 'XL  (Sheldrick, 2008)'
_computing_structure_solution 'SHELXT 2018/2 (Sheldrick, 2018)'
_diffrn_ambient_temperature 299.00
_diffrn_measured_fraction_theta_full 0.997
_diffrn_measured_fraction_theta_max 0.993
_diffrn_measurement_device_type 'Bruker APEX-II CCD'
_diffrn_measurement_method '\f and \w scans'
_diffrn_radiation_type MoK\a
_diffrn_radiation_wavelength 0.71073
_diffrn_reflns_av_R_equivalents 0.0519
_diffrn_reflns_av_unetI/netI 0.0334
_diffrn_reflns_Laue_measured_fraction_full 0.997
_diffrn_reflns_Laue_measured_fraction_max 0.993
_diffrn_reflns_limit_h_max 13
_diffrn_reflns_limit_h_min -13
_diffrn_reflns_limit_k_max 14
_diffrn_reflns_limit_k_min -14
_diffrn_reflns_limit_l_max 15
_diffrn_reflns_limit_l_min -15
_diffrn_reflns_number 34997
_diffrn_reflns_point_group_measured_fraction_full 0.997
_diffrn_reflns_point_group_measured_fraction_max 0.993
_diffrn_reflns_theta_full 25.242
_diffrn_reflns_theta_max 27.115
_diffrn_reflns_theta_min 1.959
_diffrn_source_current 1.4
_diffrn_source_power 0.07
_diffrn_source_voltage 50.0
_diffrn_standards_number 0
_exptl_absorpt_coefficient_mu 0.099
_exptl_absorpt_correction_T_max 0.7455
_exptl_absorpt_correction_T_min 0.5744
_exptl_absorpt_correction_type multi-scan
_exptl_absorpt_process_details
;
SADABS-2016/2 (Bruker,2016/2) was used for absorption correction.
wR2(int) was 0.1622 before and 0.0749 after correction.
The Ratio of minimum to maximum transmission is 0.7705.
The \l/2 correction factor is Not present.
;
_exptl_crystal_colour Yellow
_exptl_crystal_density_diffrn 1.354
_exptl_crystal_description Block
_exptl_crystal_F_000 584
_exptl_crystal_size_max 0.32
_exptl_crystal_size_mid 0.28
_exptl_crystal_size_min 0.24
_refine_diff_density_max 0.316
_refine_diff_density_min -0.476
_refine_diff_density_rms 0.049
_refine_ls_extinction_method none
_refine_ls_goodness_of_fit_ref 1.053
_refine_ls_hydrogen_treatment constr
_refine_ls_matrix_type full
_refine_ls_number_parameters 369
_refine_ls_number_reflns 5932
_refine_ls_number_restraints 0
_refine_ls_restrained_S_all 1.053
_refine_ls_R_factor_all 0.0813
_refine_ls_R_factor_gt 0.0613
_refine_ls_shift/su_max 0.000
_refine_ls_shift/su_mean 0.000
_refine_ls_structure_factor_coef Fsqd
_refine_ls_weighting_details 'w=1/[\s^2^(Fo^2^)+(0.0581P)^2^+0.9582P] where P=(Fo^2^+2Fc^2^)/3'
_refine_ls_weighting_scheme calc
_refine_ls_wR_factor_gt 0.1456
_refine_ls_wR_factor_ref 0.1629
_reflns_Friedel_coverage 0.000
_reflns_number_gt 4570
_reflns_number_total 5932
_reflns_threshold_expression 'I > 2\s(I)'
_cod_data_source_file d5ce00391a2.cif
_cod_data_source_block hanthraimmida_23pyzdc_2h2o_ch3oh
_cod_depositor_comments 'Adding full bibliography for 7250453--7250454.cif.'
_cod_original_cell_volume 1353.0(7)
_cod_database_code 7250454
_shelx_shelxl_version_number 2019/1
_shelx_space_group_comment
;
The symmetry employed for this shelxl refinement is uniquely defined
by the following loop, which should always be used as a source of
symmetry information in preference to the above space-group names.
They are only intended as comments.
;
_olex2_refinement_description
;
1. Fixed Uiso
 At 1.2 times of:
  All C(H) groups, All C(H,H) groups, All N(H) groups, All N(H,H) groups
 At 1.5 times of:
  All C(H,H,H) groups, All O(H) groups, All O(H,H) groups
2.a Free rotating group:
 O5(H5C,H5D), O6(H6C,H6D)
2.b Secondary CH2 refined with riding coordinates:
 N3(H3A,H3B), C5(H5A,H5B), C6(H6A,H6B), C7(H7A,H7B), C4(H4A,H4B)
2.c Aromatic/amide H refined with riding coordinates:
 N1(H1), C1(H1A), C2(H2), C3(H3), C10(H10), C11(H11), C12(H12), C13(H13),
 C15(H15), C17(H17), C18(H18), C19(H19), C20(H20), C26(H26), C27(H27)
2.d Idealised Me refined as rotating group:
 C28(H28A,H28B,H28C)
2.e Idealised tetrahedral OH refined as rotating group:
 O7(H7)
;
_olex2_submission_special_instructions 'No special instructions were received'

loop_
_space_group_symop_operation_xyz
'x, y, z'
'-x, -y, -z'

loop_
_atom_site_label
_atom_site_type_symbol
_atom_site_fract_x
_atom_site_fract_y
_atom_site_fract_z
_atom_site_U_iso_or_equiv
_atom_site_adp_type
_atom_site_occupancy
_atom_site_site_symmetry_order
_atom_site_calc_flag
_atom_site_refinement_flags_posn
_atom_site_refinement_flags_adp
_atom_site_refinement_flags_occupancy
_atom_site_disorder_assembly
_atom_site_disorder_group
N3 N 0.59726(15) 0.39884(14) 0.41002(12) 0.0295(3) Uani 1 1 d . . . . .
H3A H 0.515018 0.421670 0.408785 0.035 Uiso 1 1 calc R U . . .
H3B H 0.623130 0.414313 0.470130 0.035 Uiso 1 1 calc R U . . .
C5 C 0.6502(2) 0.61731(18) 0.28344(16) 0.0378(4) Uani 1 1 d . . . . .
H5A H 0.675698 0.642466 0.346014 0.045 Uiso 1 1 calc R U . . .
H5B H 0.558848 0.634117 0.282358 0.045 Uiso 1 1 calc R U . . .
C6 C 0.6748(2) 0.47643(18) 0.30361(16) 0.0361(4) Uani 1 1 d . . . . .
H6A H 0.653843 0.452309 0.238905 0.043 Uiso 1 1 calc R U . . .
H6B H 0.765360 0.459013 0.308939 0.043 Uiso 1 1 calc R U . . .
C7 C 0.60910(19) 0.25947(18) 0.42332(17) 0.0366(4) Uani 1 1 d . . . . .
H7A H 0.694251 0.231422 0.442055 0.044 Uiso 1 1 calc R U . . .
H7B H 0.601228 0.245869 0.350553 0.044 Uiso 1 1 calc R U . . .
C8 C 0.50978(19) 0.17804(17) 0.51467(17) 0.0351(4) Uani 1 1 d . . . . .
C9 C 0.39540(19) 0.14406(18) 0.48358(17) 0.0370(4) Uani 1 1 d . . . . .
O1 O 0.1398(2) 0.7259(2) 0.09189(16) 0.0798(6) Uani 1 1 d . . . . .
O2 O 0.05381(19) 0.5339(2) 0.14495(17) 0.0722(6) Uani 1 1 d . . . . .
O3 O 0.31550(16) 0.51238(18) 0.24448(13) 0.0553(4) Uani 1 1 d . . . . .
O4 O 0.35837(13) 0.49799(14) 0.41845(12) 0.0422(4) Uani 1 1 d . . . . .
O5 O 0.2816(2) 0.7014(2) 0.88395(18) 0.0746(6) Uani 1 1 d G . . . .
H5C H 0.256984 0.713617 0.948471 0.112 Uiso 1 1 d G U . . .
H5D H 0.212391 0.700192 0.856020 0.112 Uiso 1 1 d G U . . .
O6 O 0.9380(3) 0.2972(3) 0.2373(2) 0.0904(7) Uani 1 1 d G . . . .
H6C H 0.968895 0.249470 0.197193 0.136 Uiso 1 1 d G U . . .
H6D H 0.974589 0.369219 0.211256 0.136 Uiso 1 1 d G U . . .
O7 O 0.0253(3) 0.1674(3) 0.0784(3) 0.1200(10) Uani 1 1 d . . . . .
H7 H -0.017998 0.188090 0.025475 0.180 Uiso 1 1 calc R U . . .
N1 N 0.6922(3) 0.59349(19) -0.07151(16) 0.0617(6) Uani 1 1 d . . . . .
H1 H 0.719573 0.560127 -0.125141 0.074 Uiso 1 1 calc R U . . .
N2 N 0.68703(17) 0.66357(15) 0.07299(14) 0.0372(4) Uani 1 1 d . . . . .
N4 N -0.04036(18) 0.6845(2) 0.31592(18) 0.0518(5) Uani 1 1 d . . . . .
N5 N 0.13693(16) 0.60847(16) 0.47047(14) 0.0371(4) Uani 1 1 d . . . . .
C1 C 0.7612(3) 0.6076(2) 0.00519(19) 0.0515(6) Uani 1 1 d . . . . .
H1A H 0.846336 0.582830 0.010871 0.062 Uiso 1 1 calc R U . . .
C2 C 0.5723(3) 0.6393(3) -0.0532(2) 0.0618(7) Uani 1 1 d . . . . .
H2 H 0.505473 0.640397 -0.095402 0.074 Uiso 1 1 calc R U . . .
C3 C 0.5683(2) 0.6828(2) 0.03717(19) 0.0492(5) Uani 1 1 d . . . . .
H3 H 0.497552 0.719461 0.069867 0.059 Uiso 1 1 calc R U . . .
C4 C 0.7238(2) 0.6957(2) 0.17130(17) 0.0430(5) Uani 1 1 d . . . . .
H4A H 0.707168 0.785160 0.162177 0.052 Uiso 1 1 calc R U . . .
H4B H 0.815301 0.681108 0.173423 0.052 Uiso 1 1 calc R U . . .
C10 C 0.3582(2) 0.1931(2) 0.3723(2) 0.0478(5) Uani 1 1 d . . . . .
H10 H 0.410012 0.253278 0.316399 0.057 Uiso 1 1 calc R U . . .
C11 C 0.2492(3) 0.1543(3) 0.3456(2) 0.0580(6) Uani 1 1 d . . . . .
H11 H 0.227449 0.188342 0.272133 0.070 Uiso 1 1 calc R U . . .
C12 C 0.1686(2) 0.0630(3) 0.4277(2) 0.0584(6) Uani 1 1 d . . . . .
H12 H 0.095136 0.035948 0.407651 0.070 Uiso 1 1 calc R U . . .
C13 C 0.1972(2) 0.0148(2) 0.5350(2) 0.0501(6) Uani 1 1 d . . . . .
H13 H 0.142862 -0.045048 0.588549 0.060 Uiso 1 1 calc R U . . .
C14 C 0.30960(19) 0.05391(19) 0.56798(18) 0.0393(5) Uani 1 1 d . . . . .
C15 C 0.3386(2) 0.0056(2) 0.67939(19) 0.0427(5) Uani 1 1 d . . . . .
H15 H 0.282712 -0.052280 0.733361 0.051 Uiso 1 1 calc R U . . .
C16 C 0.4483(2) 0.04143(19) 0.71199(17) 0.0405(5) Uani 1 1 d . . . . .
C17 C 0.4782(3) -0.0088(2) 0.8260(2) 0.0538(6) Uani 1 1 d . . . . .
H17 H 0.423334 -0.067999 0.879745 0.065 Uiso 1 1 calc R U . . .
C18 C 0.5845(3) 0.0280(3) 0.8570(2) 0.0592(7) Uani 1 1 d . . . . .
H18 H 0.601954 -0.005384 0.931952 0.071 Uiso 1 1 calc R U . . .
C19 C 0.6693(3) 0.1168(2) 0.7766(2) 0.0557(6) Uani 1 1 d . . . . .
H19 H 0.741258 0.143428 0.799362 0.067 Uiso 1 1 calc R U . . .
C20 C 0.6468(2) 0.1639(2) 0.6662(2) 0.0460(5) Uani 1 1 d . . . . .
H20 H 0.705434 0.220462 0.613976 0.055 Uiso 1 1 calc R U . . .
C21 C 0.53622(19) 0.12932(17) 0.62806(17) 0.0360(4) Uani 1 1 d . . . . .
C22 C 0.0930(2) 0.6275(2) 0.1646(2) 0.0506(6) Uani 1 1 d . . . . .
C23 C 0.0728(2) 0.63211(19) 0.28757(18) 0.0385(5) Uani 1 1 d . . . . .
C24 C 0.16032(18) 0.59087(18) 0.36638(16) 0.0320(4) Uani 1 1 d . . . . .
C25 C 0.28771(18) 0.52832(18) 0.33948(17) 0.0343(4) Uani 1 1 d . . . . .
C26 C 0.0254(2) 0.6625(2) 0.49652(19) 0.0440(5) Uani 1 1 d . . . . .
H26 H 0.006842 0.676651 0.567623 0.053 Uiso 1 1 calc R U . . .
C27 C -0.0626(2) 0.6977(2) 0.4204(2) 0.0529(6) Uani 1 1 d . . . . .
H27 H -0.140698 0.732139 0.442852 0.063 Uiso 1 1 calc R U . . .
C28 C 0.0226(8) 0.0362(6) 0.1251(5) 0.194(3) Uani 1 1 d . . . . .
H28A H 0.054988 0.013330 0.197442 0.291 Uiso 1 1 calc R U . . .
H28B H 0.075280 -0.002073 0.074077 0.291 Uiso 1 1 calc R U . . .
H28C H -0.064224 0.006649 0.136186 0.291 Uiso 1 1 calc R U . . .

loop_
_atom_site_aniso_label
_atom_site_aniso_U_11
_atom_site_aniso_U_22
_atom_site_aniso_U_33
_atom_site_aniso_U_23
_atom_site_aniso_U_13
_atom_site_aniso_U_12
N3 0.0315(8) 0.0306(8) 0.0273(7) -0.0099(6) -0.0052(6) 0.0047(6)
C5 0.0504(12) 0.0338(10) 0.0308(10) -0.0123(8) -0.0053(9) 0.0019(9)
C6 0.0410(11) 0.0345(10) 0.0298(9) -0.0082(8) 0.0011(8) 0.0032(8)
C7 0.0383(11) 0.0311(10) 0.0395(10) -0.0120(8) -0.0005(8) 0.0036(8)
C8 0.0392(11) 0.0273(9) 0.0374(10) -0.0104(8) -0.0002(8) 0.0045(8)
C9 0.0386(11) 0.0303(9) 0.0420(11) -0.0121(8) -0.0040(9) 0.0072(8)
O1 0.1225(19) 0.0744(14) 0.0420(10) -0.0132(10) -0.0187(11) 0.0009(13)
O2 0.0750(13) 0.0875(14) 0.0759(13) -0.0529(12) -0.0186(10) -0.0010(11)
O3 0.0526(10) 0.0808(12) 0.0438(9) -0.0357(8) -0.0118(7) 0.0191(9)
O4 0.0361(8) 0.0558(9) 0.0422(8) -0.0237(7) -0.0142(6) 0.0146(7)
O5 0.0698(13) 0.0838(14) 0.0670(13) -0.0212(11) -0.0021(10) 0.0025(11)
O6 0.0917(17) 0.1038(18) 0.0805(16) -0.0357(14) -0.0097(13) 0.0019(14)
O7 0.151(3) 0.105(2) 0.123(2) -0.0478(18) -0.061(2) 0.0366(19)
N1 0.1056(19) 0.0479(11) 0.0324(10) -0.0160(9) -0.0023(11) -0.0017(12)
N2 0.0444(10) 0.0358(9) 0.0297(8) -0.0077(7) -0.0043(7) 0.0025(7)
N4 0.0421(10) 0.0637(13) 0.0592(12) -0.0293(10) -0.0203(9) 0.0183(9)
N5 0.0347(9) 0.0445(9) 0.0364(9) -0.0182(7) -0.0056(7) 0.0021(7)
C1 0.0620(15) 0.0429(12) 0.0416(12) -0.0076(10) 0.0056(11) 0.0080(11)
C2 0.084(2) 0.0587(15) 0.0439(13) -0.0091(11) -0.0227(13) -0.0085(14)
C3 0.0531(14) 0.0524(13) 0.0422(12) -0.0107(10) -0.0161(10) 0.0068(11)
C4 0.0544(13) 0.0400(11) 0.0346(10) -0.0079(9) -0.0102(9) -0.0095(9)
C10 0.0502(13) 0.0457(12) 0.0455(12) -0.0103(10) -0.0081(10) 0.0046(10)
C11 0.0566(15) 0.0649(16) 0.0547(14) -0.0159(12) -0.0207(12) 0.0085(12)
C12 0.0421(13) 0.0678(16) 0.0716(17) -0.0265(14) -0.0167(12) 0.0031(12)
C13 0.0367(11) 0.0499(13) 0.0647(15) -0.0205(11) -0.0025(10) 0.0010(10)
C14 0.0364(11) 0.0333(10) 0.0482(12) -0.0146(9) -0.0020(9) 0.0053(8)
C15 0.0442(12) 0.0367(11) 0.0431(11) -0.0097(9) 0.0036(9) -0.0019(9)
C16 0.0478(12) 0.0352(10) 0.0371(10) -0.0114(8) -0.0010(9) 0.0032(9)
C17 0.0674(16) 0.0504(13) 0.0385(12) -0.0076(10) -0.0019(11) -0.0021(12)
C18 0.0766(18) 0.0619(15) 0.0397(12) -0.0127(11) -0.0150(12) 0.0014(13)
C19 0.0641(16) 0.0536(14) 0.0548(14) -0.0194(11) -0.0183(12) -0.0022(12)
C20 0.0529(13) 0.0385(11) 0.0472(12) -0.0122(9) -0.0081(10) -0.0035(10)
C21 0.0409(11) 0.0274(9) 0.0391(10) -0.0109(8) -0.0028(8) 0.0041(8)
C22 0.0526(14) 0.0601(15) 0.0475(13) -0.0242(12) -0.0207(11) 0.0146(11)
C23 0.0391(11) 0.0398(11) 0.0421(11) -0.0178(9) -0.0143(9) 0.0082(8)
C24 0.0314(9) 0.0336(9) 0.0332(9) -0.0128(8) -0.0057(8) 0.0010(7)
C25 0.0336(10) 0.0375(10) 0.0359(10) -0.0160(8) -0.0085(8) 0.0036(8)
C26 0.0415(12) 0.0532(13) 0.0436(11) -0.0261(10) -0.0022(9) 0.0037(10)
C27 0.0397(12) 0.0638(15) 0.0660(15) -0.0364(13) -0.0106(11) 0.0177(11)
C28 0.315(10) 0.125(5) 0.167(5) -0.057(4) -0.112(6) 0.100(6)

loop_
_atom_type_symbol
_atom_type_description
_atom_type_scat_dispersion_real
_atom_type_scat_dispersion_imag
_atom_type_scat_source
C C 0.0033 0.0016 'International Tables Vol C Tables 4.2.6.8 and 6.1.1.4'
H H 0.0000 0.0000 'International Tables Vol C Tables 4.2.6.8 and 6.1.1.4'
N N 0.0061 0.0033 'International Tables Vol C Tables 4.2.6.8 and 6.1.1.4'
O O 0.0106 0.0060 'International Tables Vol C Tables 4.2.6.8 and 6.1.1.4'

loop_
_geom_angle_atom_site_label_1
_geom_angle_atom_site_label_2
_geom_angle_atom_site_label_3
_geom_angle
_geom_angle_site_symmetry_1
_geom_angle_site_symmetry_3
_geom_angle_publ_flag
H3A N3 H3B 107.9 . . ?
C6 N3 H3A 109.2 . . ?
C6 N3 H3B 109.2 . . ?
C6 N3 C7 112.16(14) . . ?
C7 N3 H3A 109.2 . . ?
C7 N3 H3B 109.2 . . ?
H5A C5 H5B 107.9 . . ?
C6 C5 H5A 109.3 . . ?
C6 C5 H5B 109.3 . . ?
C6 C5 C4 111.66(17) . . ?
C4 C5 H5A 109.3 . . ?
C4 C5 H5B 109.3 . . ?
N3 C6 C5 111.88(15) . . ?
N3 C6 H6A 109.2 . . ?
N3 C6 H6B 109.2 . . ?
C5 C6 H6A 109.2 . . ?
C5 C6 H6B 109.2 . . ?
H6A C6 H6B 107.9 . . ?
N3 C7 H7A 108.7 . . ?
N3 C7 H7B 108.7 . . ?
N3 C7 C8 114.27(15) . . ?
H7A C7 H7B 107.6 . . ?
C8 C7 H7A 108.7 . . ?
C8 C7 H7B 108.7 . . ?
C9 C8 C7 119.72(18) . . ?
C21 C8 C7 119.96(18) . . ?
C21 C8 C9 120.16(18) . . ?
C8 C9 C10 123.93(19) . . ?
C8 C9 C14 119.17(18) . . ?
C10 C9 C14 116.9(2) . . ?
H5C O5 H5D 104.4 . . ?
H6C O6 H6D 109.5 . . ?
C28 O7 H7 109.5 . . ?
C1 N1 H1 125.1 . . ?
C1 N1 C2 109.8(2) . . ?
C2 N1 H1 125.1 . . ?
C1 N2 C3 107.9(2) . . ?
C1 N2 C4 126.4(2) . . ?
C3 N2 C4 125.62(19) . . ?
C27 N4 C23 116.88(19) . . ?
C26 N5 C24 117.36(17) . . ?
N1 C1 N2 107.8(2) . . ?
N1 C1 H1A 126.1 . . ?
N2 C1 H1A 126.1 . . ?
N1 C2 H2 126.6 . . ?
C3 C2 N1 106.8(2) . . ?
C3 C2 H2 126.6 . . ?
N2 C3 H3 126.2 . . ?
C2 C3 N2 107.7(2) . . ?
C2 C3 H3 126.2 . . ?
C5 C4 H4A 109.3 . . ?
C5 C4 H4B 109.3 . . ?
N2 C4 C5 111.73(17) . . ?
N2 C4 H4A 109.3 . . ?
N2 C4 H4B 109.3 . . ?
H4A C4 H4B 107.9 . . ?
C9 C10 H10 119.2 . . ?
C11 C10 C9 121.7(2) . . ?
C11 C10 H10 119.2 . . ?
C10 C11 H11 119.6 . . ?
C10 C11 C12 120.8(2) . . ?
C12 C11 H11 119.6 . . ?
C11 C12 H12 119.8 . . ?
C13 C12 C11 120.3(2) . . ?
C13 C12 H12 119.8 . . ?
C12 C13 H13 119.5 . . ?
C12 C13 C14 121.1(2) . . ?
C14 C13 H13 119.5 . . ?
C13 C14 C9 119.1(2) . . ?
C15 C14 C9 119.61(19) . . ?
C15 C14 C13 121.2(2) . . ?
C14 C15 H15 119.1 . . ?
C16 C15 C14 121.8(2) . . ?
C16 C15 H15 119.1 . . ?
C15 C16 C17 121.6(2) . . ?
C15 C16 C21 119.22(19) . . ?
C17 C16 C21 119.1(2) . . ?
C16 C17 H17 119.5 . . ?
C18 C17 C16 121.1(2) . . ?
C18 C17 H17 119.5 . . ?
C17 C18 H18 119.8 . . ?
C17 C18 C19 120.4(2) . . ?
C19 C18 H18 119.8 . . ?
C18 C19 H19 119.8 . . ?
C20 C19 C18 120.5(2) . . ?
C20 C19 H19 119.8 . . ?
C19 C20 H20 119.1 . . ?
C19 C20 C21 121.9(2) . . ?
C21 C20 H20 119.1 . . ?
C8 C21 C16 119.99(19) . . ?
C8 C21 C20 123.00(19) . . ?
C20 C21 C16 117.00(19) . . ?
O1 C22 C23 115.2(2) . . ?
O2 C22 O1 126.4(2) . . ?
O2 C22 C23 118.1(2) . . ?
N4 C23 C22 113.20(18) . . ?
N4 C23 C24 120.87(19) . . ?
C24 C23 C22 125.90(18) . . ?
N5 C24 C23 120.97(17) . . ?
N5 C24 C25 116.15(16) . . ?
C23 C24 C25 122.86(17) . . ?
O3 C25 O4 125.14(18) . . ?
O3 C25 C24 118.97(17) . . ?
O4 C25 C24 115.88(16) . . ?
N5 C26 H26 119.4 . . ?
N5 C26 C27 121.30(19) . . ?
C27 C26 H26 119.4 . . ?
N4 C27 C26 122.5(2) . . ?
N4 C27 H27 118.7 . . ?
C26 C27 H27 118.7 . . ?
O7 C28 H28A 109.5 . . ?
O7 C28 H28B 109.5 . . ?
O7 C28 H28C 109.5 . . ?
H28A C28 H28B 109.5 . . ?
H28A C28 H28C 109.5 . . ?
H28B C28 H28C 109.5 . . ?

loop_
_geom_bond_atom_site_label_1
_geom_bond_atom_site_label_2
_geom_bond_distance
_geom_bond_site_symmetry_2
_geom_bond_publ_flag
N3 H3A 0.8900 . ?
N3 H3B 0.8900 . ?
N3 C6 1.486(2) . ?
N3 C7 1.498(2) . ?
C5 H5A 0.9700 . ?
C5 H5B 0.9700 . ?
C5 C6 1.515(3) . ?
C5 C4 1.519(3) . ?
C6 H6A 0.9700 . ?
C6 H6B 0.9700 . ?
C7 H7A 0.9700 . ?
C7 H7B 0.9700 . ?
C7 C8 1.521(3) . ?
C8 C9 1.410(3) . ?
C8 C21 1.406(3) . ?
C9 C10 1.424(3) . ?
C9 C14 1.443(3) . ?
O1 C22 1.252(3) . ?
O2 C22 1.230(3) . ?
O3 C25 1.231(2) . ?
O4 C25 1.266(2) . ?
O5 H5C 0.8504 . ?
O5 H5D 0.8499 . ?
O6 H6C 0.8502 . ?
O6 H6D 0.8500 . ?
O7 H7 0.8200 . ?
O7 C28 1.389(6) . ?
N1 H1 0.8600 . ?
N1 C1 1.319(3) . ?
N1 C2 1.351(4) . ?
N2 C1 1.331(3) . ?
N2 C3 1.369(3) . ?
N2 C4 1.468(3) . ?
N4 C23 1.346(3) . ?
N4 C27 1.329(3) . ?
N5 C24 1.345(2) . ?
N5 C26 1.333(3) . ?
C1 H1A 0.9300 . ?
C2 H2 0.9300 . ?
C2 C3 1.336(3) . ?
C3 H3 0.9300 . ?
C4 H4A 0.9700 . ?
C4 H4B 0.9700 . ?
C10 H10 0.9300 . ?
C10 C11 1.356(3) . ?
C11 H11 0.9300 . ?
C11 C12 1.408(4) . ?
C12 H12 0.9300 . ?
C12 C13 1.345(4) . ?
C13 H13 0.9300 . ?
C13 C14 1.426(3) . ?
C14 C15 1.392(3) . ?
C15 H15 0.9300 . ?
C15 C16 1.384(3) . ?
C16 C17 1.426(3) . ?
C16 C21 1.441(3) . ?
C17 H17 0.9300 . ?
C17 C18 1.347(4) . ?
C18 H18 0.9300 . ?
C18 C19 1.409(4) . ?
C19 H19 0.9300 . ?
C19 C20 1.359(3) . ?
C20 H20 0.9300 . ?
C20 C21 1.421(3) . ?
C22 C23 1.520(3) . ?
C23 C24 1.398(3) . ?
C24 C25 1.519(3) . ?
C26 H26 0.9300 . ?
C26 C27 1.374(3) . ?
C27 H27 0.9300 . ?
C28 H28A 0.9600 . ?
C28 H28B 0.9600 . ?
C28 H28C 0.9600 . ?

loop_
_geom_torsion_atom_site_label_1
_geom_torsion_atom_site_label_2
_geom_torsion_atom_site_label_3
_geom_torsion_atom_site_label_4
_geom_torsion
_geom_torsion_site_symmetry_1
_geom_torsion_site_symmetry_2
_geom_torsion_site_symmetry_3
_geom_torsion_site_symmetry_4
_geom_torsion_publ_flag
N3 C7 C8 C9 94.7(2) . . . . ?
N3 C7 C8 C21 -89.9(2) . . . . ?
C6 N3 C7 C8 -166.69(16) . . . . ?
C6 C5 C4 N2 60.2(2) . . . . ?
C7 N3 C6 C5 173.22(16) . . . . ?
C7 C8 C9 C10 -7.5(3) . . . . ?
C7 C8 C9 C14 172.20(16) . . . . ?
C7 C8 C21 C16 -173.45(17) . . . . ?
C7 C8 C21 C20 7.4(3) . . . . ?
C8 C9 C10 C11 177.8(2) . . . . ?
C8 C9 C14 C13 -176.89(18) . . . . ?
C8 C9 C14 C15 2.3(3) . . . . ?
C9 C8 C21 C16 1.9(3) . . . . ?
C9 C8 C21 C20 -177.21(18) . . . . ?
C9 C10 C11 C12 -0.2(4) . . . . ?
C9 C14 C15 C16 -0.2(3) . . . . ?
O1 C22 C23 N4 85.9(3) . . . . ?
O1 C22 C23 C24 -92.5(3) . . . . ?
O2 C22 C23 N4 -88.8(3) . . . . ?
O2 C22 C23 C24 92.8(3) . . . . ?
N1 C2 C3 N2 0.4(3) . . . . ?
N4 C23 C24 N5 -3.5(3) . . . . ?
N4 C23 C24 C25 178.51(19) . . . . ?
N5 C24 C25 O3 -178.42(19) . . . . ?
N5 C24 C25 O4 0.7(3) . . . . ?
N5 C26 C27 N4 -2.5(4) . . . . ?
C1 N1 C2 C3 0.1(3) . . . . ?
C1 N2 C3 C2 -0.7(3) . . . . ?
C1 N2 C4 C5 -112.9(2) . . . . ?
C2 N1 C1 N2 -0.6(3) . . . . ?
C3 N2 C1 N1 0.8(2) . . . . ?
C3 N2 C4 C5 65.0(3) . . . . ?
C4 C5 C6 N3 -176.80(17) . . . . ?
C4 N2 C1 N1 178.98(18) . . . . ?
C4 N2 C3 C2 -178.9(2) . . . . ?
C10 C9 C14 C13 2.8(3) . . . . ?
C10 C9 C14 C15 -177.96(19) . . . . ?
C10 C11 C12 C13 1.4(4) . . . . ?
C11 C12 C13 C14 -0.4(4) . . . . ?
C12 C13 C14 C9 -1.8(3) . . . . ?
C12 C13 C14 C15 179.0(2) . . . . ?
C13 C14 C15 C16 179.03(19) . . . . ?
C14 C9 C10 C11 -1.9(3) . . . . ?
C14 C15 C16 C17 -179.6(2) . . . . ?
C14 C15 C16 C21 -1.1(3) . . . . ?
C15 C16 C17 C18 -179.2(2) . . . . ?
C15 C16 C21 C8 0.3(3) . . . . ?
C15 C16 C21 C20 179.43(19) . . . . ?
C16 C17 C18 C19 -0.5(4) . . . . ?
C17 C16 C21 C8 178.76(19) . . . . ?
C17 C16 C21 C20 -2.1(3) . . . . ?
C17 C18 C19 C20 -1.7(4) . . . . ?
C18 C19 C20 C21 2.0(4) . . . . ?
C19 C20 C21 C8 179.1(2) . . . . ?
C19 C20 C21 C16 -0.1(3) . . . . ?
C21 C8 C9 C10 177.14(19) . . . . ?
C21 C8 C9 C14 -3.2(3) . . . . ?
C21 C16 C17 C18 2.4(3) . . . . ?
C22 C23 C24 N5 174.7(2) . . . . ?
C22 C23 C24 C25 -3.2(3) . . . . ?
C23 N4 C27 C26 1.3(4) . . . . ?
C23 C24 C25 O3 -0.4(3) . . . . ?
C23 C24 C25 O4 178.73(19) . . . . ?
C24 N5 C26 C27 0.6(3) . . . . ?
C26 N5 C24 C23 2.3(3) . . . . ?
C26 N5 C24 C25 -179.61(18) . . . . ?
C27 N4 C23 C22 -176.8(2) . . . . ?
C27 N4 C23 C24 1.6(3) . . . . ?
